data_1518841
loop_
_publ_author_name
'Sietzen, Malte'
'Batke, Sonja'
'Merz, Lukas'
'Wadepohl, Hubert'
'Ballmann, Joachim'

_publ_section_title
;
 Phospha Derivatives of Tris(2-aminoethyl)amine (tren) and
 Tris(3-aminopropyl)amine (trpn): Synthesis and Complexation Studies with
 Group 4 Metals
;
_journal_issue 6
_journal_name_full Organometallics
_journal_page_first 1118
_journal_paper_doi 10.1021/acs.organomet.5b00065
_journal_volume 34
_journal_year 2015
_chemical_absolute_configuration ad
_chemical_formula_moiety 'C28 H33 F3 N3 O3 P S Zr'
_chemical_formula_sum 'C28 H33 F3 N3 O3 P S Zr'
_chemical_formula_weight 670.82
_chemical_properties_physical air-sensitive
_space_group_crystal_system orthorhombic
_space_group_IT_number 29
_space_group_name_Hall 'P 2c -2ac'
_space_group_name_H-M_alt 'P c a 21'
_symmetry_cell_setting orthorhombic
_symmetry_Int_Tables_number 29
_symmetry_space_group_name_Hall 'P 2c -2ac'
_symmetry_space_group_name_H-M 'P c a 21'
_atom_sites_solution_hydrogens geom
_atom_sites_solution_primary heavy
_atom_sites_solution_secondary difmap
_audit_block_code ba_jb13
_audit_creation_date
;
'Tue May 27 15:24:51 2014'
;
_audit_creation_method
;
Olex2 1.2
(compiled 2015.01.19 svn.r3143 for OlexSys, GUI svn.r4992)
;
_audit_update_record '20.01.2015 14:58:46 CET UTC+01:00  encif 1.29'
_cell_angle_alpha 90
_cell_angle_beta 90
_cell_angle_gamma 90
_cell_formula_units_Z 8
_cell_length_a 17.62850(16)
_cell_length_b 10.81736(10)
_cell_length_c 30.9896(3)
_cell_measurement_reflns_used 101155
_cell_measurement_temperature 120(1)
_cell_measurement_theta_max 27.5370
_cell_measurement_theta_min 3.7630
_cell_volume 5909.53(10)
_computing_cell_refinement
;
CrysAlisPro, Agilent Technologies,
Version 1.171.37.33 (release 27-03-2014 CrysAlis171 .NET)
(compiled Mar 27 2014,17:12:48)
;
_computing_data_collection
;
CrysAlisPro, Agilent Technologies,
Version 1.171.37.33 (release 27-03-2014 CrysAlis171 .NET)
(compiled Mar 27 2014,17:12:48)
;
_computing_data_reduction
;
CrysAlisPro, Agilent Technologies,
Version 1.171.37.33 (release 27-03-2014 CrysAlis171 .NET)
(compiled Mar 27 2014,17:12:48)
;
_computing_molecular_graphics 'Olex2 (Dolomanov et al., 2009)'
_computing_publication_material 'encif (Wadepohl, 2009-14); encifer 1.5 (CCDC, 2014)'
_computing_structure_refinement 'ShelXL (Sheldrick, 2008)'
_computing_structure_solution 'DIRDIF (Beurskens et al., 1999-2008)'
_diffrn_ambient_environment 'perfluoro polyether oil / N~2~'
_diffrn_ambient_temperature 120(1)
_diffrn_detector 'CCD plate'
_diffrn_detector_area_resol_mean 7.9621
_diffrn_detector_type Eos
_diffrn_measured_fraction_theta_full 0.997
_diffrn_measured_fraction_theta_max 0.991
_diffrn_measurement_details
;
  1 omega  -26.00   -1.00   0.5000   10.0000
omega____ theta____ kappa____ phi______ frames
    -        6.0000   80.0000  119.5849 50

  2 omega  -45.00    1.00   0.5000   10.0000
omega____ theta____ kappa____ phi______ frames
    -       18.5380  -79.0000 -143.2484 92

  3 omega   56.00   83.00   0.5000   10.0000
omega____ theta____ kappa____ phi______ frames
    -       18.5380   19.0000 -150.0000 54

  4 omega   24.00   50.00   0.5000   10.0000
omega____ theta____ kappa____ phi______ frames
    -       18.5380  -79.0000  112.4010 52

  5 omega   48.00   75.00   0.5000   10.0000
omega____ theta____ kappa____ phi______ frames
    -       18.5380   57.0000 -120.0000 54

  6 omega    6.00   87.00   0.5000   10.0000
omega____ theta____ kappa____ phi______ frames
    -       18.5380   57.0000  120.0000 162

  7 omega    2.00   49.00   0.5000   10.0000
omega____ theta____ kappa____ phi______ frames
    -       18.5380  -77.0000    0.0000 94

  8 omega   -2.00   87.00   0.5000   10.0000
omega____ theta____ kappa____ phi______ frames
    -       18.5380   57.0000 -150.0000 178

  9 omega  -52.00  -23.00   0.5000   10.0000
omega____ theta____ kappa____ phi______ frames
    -       18.5380  -77.0000 -180.0000 58

 10 omega    9.00   49.00   0.5000   10.0000
omega____ theta____ kappa____ phi______ frames
    -       18.5380  -77.0000 -180.0000 80

 11 omega   24.00   49.00   0.5000   10.0000
omega____ theta____ kappa____ phi______ frames
    -       18.5380  -77.0000   30.0000 50

 12 omega    0.00   33.00   0.5000   10.0000
omega____ theta____ kappa____ phi______ frames
    -       18.5380   77.0000   30.0000 66

 13 omega   45.00   84.00   0.5000   10.0000
omega____ theta____ kappa____ phi______ frames
    -       18.5380   77.0000   30.0000 78

 14 omega  -38.00   49.00   0.5000   10.0000
omega____ theta____ kappa____ phi______ frames
    -       18.5380  -77.0000  -30.0000 174

 15 omega   24.00   50.00   0.5000   10.0000
omega____ theta____ kappa____ phi______ frames
    -       18.5380  -79.0000 -143.2484 52

 16 omega   42.00   87.00   0.5000   10.0000
omega____ theta____ kappa____ phi______ frames
    -       18.5380   57.0000   30.0000 90

 17 omega  -12.00   79.00   0.5000   10.0000
omega____ theta____ kappa____ phi______ frames
    -       18.5380   77.0000  -60.0000 182

 18 omega  -51.00   49.00   0.5000   10.0000
omega____ theta____ kappa____ phi______ frames
    -       18.5380  -77.0000   90.0000 200

 19 omega   24.00   49.00   0.5000   10.0000
omega____ theta____ kappa____ phi______ frames
    -       18.5380  -77.0000  120.0000 50

 20 omega  -46.00   50.00   0.5000   10.0000
omega____ theta____ kappa____ phi______ frames
    -       18.5380  -79.0000  -86.4153 192

 21 omega  -50.00   40.00   0.5000   10.0000
omega____ theta____ kappa____ phi______ frames
    -       18.5380  -57.0000  -90.0000 180

 22 omega  -50.00   40.00   0.5000   10.0000
omega____ theta____ kappa____ phi______ frames
    -       18.5380  -57.0000   90.0000 180

 23 omega   -7.00   91.00   0.5000   10.0000
omega____ theta____ kappa____ phi______ frames
    -       18.5380   38.0000 -120.0000 196

 24 omega   -3.00   87.00   0.5000   10.0000
omega____ theta____ kappa____ phi______ frames
    -       18.5380   57.0000   60.0000 180

 25 omega  -50.00   40.00   0.5000   10.0000
omega____ theta____ kappa____ phi______ frames
    -       18.5380  -57.0000    0.0000 180

 26 omega  -50.00   40.00   0.5000   10.0000
omega____ theta____ kappa____ phi______ frames
    -       18.5380  -57.0000  150.0000 180

 27 omega   -3.00   87.00   0.5000   10.0000
omega____ theta____ kappa____ phi______ frames
    -       18.5380   57.0000 -180.0000 180

 28 omega  -52.00   49.00   0.5000   10.0000
omega____ theta____ kappa____ phi______ frames
    -       18.5380  -77.0000 -120.0000 202

 29 omega   -3.00   87.00   0.5000   10.0000
omega____ theta____ kappa____ phi______ frames
    -       18.5380   57.0000  -30.0000 180

 30 omega  -52.00   49.00   0.5000   10.0000
omega____ theta____ kappa____ phi______ frames
    -       18.5380  -77.0000   60.0000 202

 31 omega  -52.00   49.00   0.5000   10.0000
omega____ theta____ kappa____ phi______ frames
    -       18.5380  -77.0000  -60.0000 202

 32 omega  -52.00   49.00   0.5000   10.0000
omega____ theta____ kappa____ phi______ frames
    -       18.5380  -77.0000 -180.0000 202

 33 omega  -47.00   50.00   0.5000   10.0000
omega____ theta____ kappa____ phi______ frames
    -       18.5380  -79.0000  -86.4153 194

 34 omega   -3.00   87.00   0.5000   10.0000
omega____ theta____ kappa____ phi______ frames
    -       18.5380   57.0000   90.0000 180

 35 omega  -52.00   49.00   0.5000   10.0000
omega____ theta____ kappa____ phi______ frames
    -       18.5380  -77.0000  -30.0000 202

 36 omega  -12.00   89.00   0.5000   10.0000
omega____ theta____ kappa____ phi______ frames
    -       18.5380   77.0000  -90.0000 202

 37 omega  -52.00   49.00   0.5000   10.0000
omega____ theta____ kappa____ phi______ frames
    -       18.5380  -77.0000   90.0000 202

 38 omega  -52.00   49.00   0.5000   10.0000
omega____ theta____ kappa____ phi______ frames
    -       18.5380  -77.0000  120.0000 202

 39 omega  -54.00   91.00   0.5000   10.0000
omega____ theta____ kappa____ phi______ frames
    -       18.5380    0.0000    0.0000 290

 40 omega  -54.00   91.00   0.5000   10.0000
omega____ theta____ kappa____ phi______ frames
    -       18.5380    0.0000  120.0000 290

 41 omega  -54.00   91.00   0.5000   10.0000
omega____ theta____ kappa____ phi______ frames
    -       18.5380    0.0000  240.0000 290

 42 phi      0.00  120.00   0.5000   10.0000
omega____ theta____ kappa____ phi______ frames
  40.0000   18.5380    0.0000     -     240

 43 phi      0.00  119.00   0.5000   10.0000
omega____ theta____ kappa____ phi______ frames
  18.5380   18.5380  -20.0000     -     238

 44 omega  -52.00   49.00   0.5000   10.0000
omega____ theta____ kappa____ phi______ frames
    -       18.5380  -77.0000    0.0000 202

;
_diffrn_measurement_device 'four-circle diffractometer'
_diffrn_measurement_device_type 'Agilent SuperNova, Dual, Cu at zero, Eos'
_diffrn_measurement_method '\w and \p scans'
_diffrn_measurement_specimen_support 'polyimid foil'
_diffrn_orient_matrix_UB_11 -0.0040946000
_diffrn_orient_matrix_UB_12 0.0372461000
_diffrn_orient_matrix_UB_13 -0.0186964000
_diffrn_orient_matrix_UB_21 -0.0069887000
_diffrn_orient_matrix_UB_22 -0.0536601000
_diffrn_orient_matrix_UB_23 -0.0125441000
_diffrn_orient_matrix_UB_31 -0.0394090000
_diffrn_orient_matrix_UB_32 0.0056706000
_diffrn_orient_matrix_UB_33 0.0041398000
_diffrn_radiation_monochromator mirror
_diffrn_radiation_probe x-ray
_diffrn_radiation_type 'Mo K\a'
_diffrn_radiation_wavelength 0.71073
_diffrn_reflns_av_R_equivalents 0.0672
_diffrn_reflns_av_unetI/netI 0.0249
_diffrn_reflns_Laue_measured_fraction_full 0.997
_diffrn_reflns_Laue_measured_fraction_max 0.991
_diffrn_reflns_limit_h_max 23
_diffrn_reflns_limit_h_min -23
_diffrn_reflns_limit_k_max 14
_diffrn_reflns_limit_k_min -14
_diffrn_reflns_limit_l_max 41
_diffrn_reflns_limit_l_min -41
_diffrn_reflns_number 401672
_diffrn_reflns_point_group_measured_fraction_full 0.998
_diffrn_reflns_point_group_measured_fraction_max 0.982
_diffrn_reflns_theta_full 25.242
_diffrn_reflns_theta_max 28.911
_diffrn_reflns_theta_min 3.234
_diffrn_source 'microfocus X-Ray tube'
_exptl_absorpt_coefficient_mu 0.550
_exptl_absorpt_correction_T_max 0.571
_exptl_absorpt_correction_T_min 0.382
_exptl_absorpt_correction_type gaussian
_exptl_absorpt_process_details
;
CrysAlisPro, Agilent Technologies,
Version 1.171.37.33 (release 27-03-2014 CrysAlis171 .NET)
(compiled Mar 27 2014,17:12:48)
Numerical absorption correction based on gaussian integration over
            a multifaceted crystal model
Empirical absorption correction using spherical harmonics,
 implemented in SCALE3 ABSPACK scaling algorithm.
;
_exptl_crystal_colour yellow
_exptl_crystal_colour_primary yellow
_exptl_crystal_density_diffrn 1.508
_exptl_crystal_description irregular
_exptl_crystal_F_000 2752
_exptl_crystal_size_max 0.286
_exptl_crystal_size_mid 0.241
_exptl_crystal_size_min 0.133
_refine_diff_density_max 1.316
_refine_diff_density_min -0.886
_refine_diff_density_rms 0.091
_refine_ls_abs_structure_details
;
 Flack x determined using 6367 quotients [(I+)-(I-)]/[(I+)+(I-)]
 (Parsons, Flack and Wagner, Acta Cryst. B69 (2013) 249-259).
;
_refine_ls_abs_structure_Flack -0.005(7)
_refine_ls_extinction_method none
_refine_ls_goodness_of_fit_ref 1.244
_refine_ls_hydrogen_treatment constr
_refine_ls_matrix_type full
_refine_ls_number_parameters 918
_refine_ls_number_reflns 15293
_refine_ls_number_restraints 416
_refine_ls_restrained_S_all 1.239
_refine_ls_R_factor_all 0.0583
_refine_ls_R_factor_gt 0.0552
_refine_ls_shift/su_max 0.027
_refine_ls_shift/su_mean 0.001
_refine_ls_structure_factor_coef Fsqd
_refine_ls_weighting_details 'w=1/[\s^2^(Fo^2^)+(0.0392P)^2^+11.0893P] where P=(Fo^2^+2Fc^2^)/3'
_refine_ls_weighting_scheme calc
_refine_ls_wR_factor_gt 0.1205
_refine_ls_wR_factor_ref 0.1216
_reflns_Friedel_coverage 0.947
_reflns_Friedel_fraction_full 0.998
_reflns_Friedel_fraction_max 0.973
_reflns_number_gt 14782
_reflns_number_total 15293
_reflns_threshold_expression 'I > 2\s(I)'
_cod_data_source_file om5b00065_si_002.cif
_cod_data_source_block ba_jb13
_cod_depositor_comments 'Adding full bibliography for 1518840--1518841.cif.'
_cod_original_cell_volume 5909.52(10)
_cod_database_code 1518841
_audit_block_refno 2054
_audit_block_usercomment 'jb113, irregular, yellow'
_chemical_oxdiff_formula 'C28 H33 N3 F3 O3 S P Zr'
_chemical_oxdiff_usercomment 'jb113, irregular, yellow'
_shelx_space_group_comment
;
The symmetry employed for this shelxl refinement is uniquely defined
by the following loop, which should always be used as a source of
symmetry information in preference to the above space-group names.
They are only intended as comments.
;
_shelx_estimated_absorpt_t_max 0.947
_shelx_estimated_absorpt_t_min 0.947
_reflns_odcompleteness_completeness 99.66
_reflns_odcompleteness_iscentric 1
_reflns_odcompleteness_theta 26.32
_shelxl_version_number 2014/7
_olex2_refinement_description
;
1. Fixed Uiso
 At 1.2 times of:
  All C(H) groups, All C(H,H) groups
2. Restrained distances
 N51A-C60A \\sim N51B-C60B
 with sigma of 0.02
 N52A-C66A \\sim N52B-C66B
 with sigma of 0.02
 Zr51-N51A \\sim Zr51-N51B
 with sigma of 0.02
 Zr51-N52A \\sim Zr51-N52B
 with sigma of 0.02
 P51-C51A \\sim P51-C51B \\sim P51-C54A \\sim P51-C54B
 with sigma of 0.02
3. Uiso/Uaniso restraints and constraints
S1A \\sim O2A \\sim O3A \\sim C28A \\sim F1A \\sim F2A \\sim F3A \\sim S1B
\\sim O2B \\sim O3B \\sim C28B \\sim F1B \\sim F2B \\sim F3B: within 0.7A with
sigma of 0.01 and sigma for terminal atoms of 0.01
C57 \\sim C58 \\sim C59 \\sim C51A \\sim C52A \\sim C53A \\sim C60A \\sim C61A
\\sim C62A \\sim C63A \\sim C64A \\sim C65A \\sim C51B \\sim C52B \\sim C53B
\\sim C60B \\sim C61B \\sim C62B \\sim C63B \\sim C64B \\sim C65B \\sim C54A
\\sim C55A \\sim C56A \\sim C66A \\sim C67A \\sim C68A \\sim C69A \\sim C70A
\\sim C71A \\sim C54B \\sim C55B \\sim C56B \\sim C66B \\sim C67B \\sim C68B
\\sim C69B \\sim C70B \\sim C71B \\sim C72 \\sim C73 \\sim C74 \\sim C75 \\sim
C76 \\sim C77 \\sim C78 \\sim C18 \\sim C22 \\sim C26 \\sim C16 \\sim C20 \\sim
C24 \\sim C1 \\sim C2 \\sim C3 \\sim C15 \\sim C4 \\sim C17 \\sim C5 \\sim C19
\\sim C6 \\sim C21 \\sim C7 \\sim C23 \\sim C8 \\sim C25 \\sim C9 \\sim C27
\\sim C10 \\sim C11 \\sim C12 \\sim C13 \\sim C14 \\sim C28A \\sim C28B: within
0.7A with sigma of 0.02 and sigma for terminal atoms of 0.04
N53 \\sim N51A \\sim N51B \\sim N52A \\sim N52B \\sim N2 \\sim N3 \\sim N1:
within 0.7A with sigma of 0.01 and sigma for terminal atoms of 0.04
Uanis(S1A) \\sim Ueq, Uanis(O2A) \\sim Ueq, Uanis(O3A) \\sim Ueq, Uanis(C28A)
\\sim Ueq, Uanis(F1A) \\sim Ueq, Uanis(F2A) \\sim Ueq, Uanis(F3A) \\sim Ueq,
Uanis(S1B) \\sim Ueq, Uanis(O2B) \\sim Ueq, Uanis(O3B) \\sim Ueq, Uanis(C28B)
\\sim Ueq, Uanis(F1B) \\sim Ueq, Uanis(F2B) \\sim Ueq, Uanis(F3B) \\sim Ueq:
with sigma of 0.1 and sigma for terminal atoms of 0.05
4. Rigid body (RIGU) restrains
 N51A, C60A, C61A, C62A, C63A, C64A, C65A
 with sigma for 1-2 distances of 0.004 and sigma for 1-3 distances of 0.004
 N51B, C60B, C61B, C62B, C63B, C64B, C65B
 with sigma for 1-2 distances of 0.004 and sigma for 1-3 distances of 0.004
 N52A, C66A, C67A, C68A, C69A, C70A, C71A
 with sigma for 1-2 distances of 0.004 and sigma for 1-3 distances of 0.004
 N52B, C66B, C67B, C68B, C69B, C70B, C71B
 with sigma for 1-2 distances of 0.004 and sigma for 1-3 distances of 0.004
5. Same fragment restrains
{N51A, C51A, C52A, C53A, C60A} sigma for 1-2: 0.02, 1-3: 0.04
as
{N51B, C51B, C52B, C53B, C60B}
{N52A, C54A, C55A, C56A, C66A} sigma for 1-2: 0.02, 1-3: 0.04
as
{N52B, C54B, C55B, C56B, C66B}
{S1A, O2A, O3A, C28A, F1A, F2A, F3A} sigma for 1-2: 0.01, 1-3: 0.01
as
{S1B, O2B, O3B, C28B, F1B, F2B, F3B}
6. Others
 Sof(N51B)=Sof(C51B)=Sof(H51C)=Sof(H51D)=Sof(C52B)=Sof(H52C)=Sof(H52D)=
 Sof(C53B)=Sof(H53C)=Sof(H53D)=Sof(C60B)=Sof(C61B)=Sof(H61B)=Sof(C62B)=
 Sof(H62B)=Sof(C63B)=Sof(H63B)=Sof(C64B)=Sof(H64B)=Sof(C65B)=Sof(H65B)=Sof(S1B)=
 Sof(O2B)=Sof(O3B)=Sof(C28B)=Sof(F1B)=Sof(F2B)=Sof(F3B)=1-FVAR(1)
 Sof(N51A)=Sof(C51A)=Sof(H51A)=Sof(H51B)=Sof(C52A)=Sof(H52A)=Sof(H52B)=
 Sof(C53A)=Sof(H53A)=Sof(H53B)=Sof(C60A)=Sof(C61A)=Sof(H61A)=Sof(C62A)=
 Sof(H62A)=Sof(C63A)=Sof(H63A)=Sof(C64A)=Sof(H64A)=Sof(C65A)=Sof(H65A)=Sof(S1A)=
 Sof(O2A)=Sof(O3A)=Sof(C28A)=Sof(F1A)=Sof(F2A)=Sof(F3A)=FVAR(1)
 Sof(N52B)=Sof(C54B)=Sof(H54C)=Sof(H54D)=Sof(C55B)=Sof(H55C)=Sof(H55D)=
 Sof(C56B)=Sof(H56C)=Sof(H56D)=Sof(C66B)=Sof(C67B)=Sof(H67B)=Sof(C68B)=
 Sof(H68B)=Sof(C69B)=Sof(H69B)=Sof(C70B)=Sof(H70B)=Sof(C71B)=Sof(H71B)=1-FVAR(2)
 Sof(N52A)=Sof(C54A)=Sof(H54A)=Sof(H54B)=Sof(C55A)=Sof(H55A)=Sof(H55B)=
 Sof(C56A)=Sof(H56A)=Sof(H56B)=Sof(C66A)=Sof(C67A)=Sof(H67A)=Sof(C68A)=
 Sof(H68A)=Sof(C69A)=Sof(H69A)=Sof(C70A)=Sof(H70A)=Sof(C71A)=Sof(H71A)=FVAR(2)
7.a Secondary CH2 refined with riding coordinates:
 C57(H57A,H57B), C58(H58A,H58B), C59(H59A,H59B), C51A(H51A,H51B), C52A(H52A,
 H52B), C53A(H53A,H53B), C51B(H51C,H51D), C52B(H52C,H52D), C53B(H53C,H53D),
 C54A(H54A,H54B), C55A(H55A,H55B), C56A(H56A,H56B), C54B(H54C,H54D), C55B(H55C,
 H55D), C56B(H56C,H56D), C1(H1A,H1B), C2(H2A,H2B), C3(H3A,H3B), C4(H4A,H4B),
 C5(H5A,H5B), C6(H6A,H6B), C7(H7A,H7B), C8(H8A,H8B), C9(H9A,H9B)
7.b Aromatic/amide H refined with riding coordinates:
 C61A(H61A), C62A(H62A), C63A(H63A), C64A(H64A), C65A(H65A), C61B(H61B),
 C62B(H62B), C63B(H63B), C64B(H64B), C65B(H65B), C67A(H67A), C68A(H68A),
 C69A(H69A), C70A(H70A), C71A(H71A), C67B(H67B), C68B(H68B), C69B(H69B),
 C70B(H70B), C71B(H71B), C73(H73), C74(H74), C75(H75), C76(H76), C77(H77),
 C18(H18), C26(H26), C20(H20), C24(H24), C15(H15), C17(H17), C19(H19), C21(H21),
  C23(H23), C25(H25), C27(H27), C11(H11), C12(H12), C13(H13), C14(H14)
7.c Fitted hexagon refined as free rotating group:
 C60A(C61A,C62A,C63A,C64A,C65A), C60B(C61B,C62B,C63B,C64B,C65B), C66A(C67A,
 C68A,C69A,C70A,C71A), C66B(C67B,C68B,C69B,C70B,C71B)
;
_olex2_submission_special_instructions 'No special instructions were received'
_cell_oxdiff_length_a 17.62992(13)
_cell_oxdiff_length_b 10.81819(9)
_cell_oxdiff_length_c 30.9847(3)
_cell_oxdiff_angle_alpha 90.0085(7)
_cell_oxdiff_angle_beta 90.0670(6)
_cell_oxdiff_angle_gamma 89.9791(6)
_cell_oxdiff_volume 5909.53(8)
_cell_oxdiff_measurement_reflns_used 101155

loop_
_symmetry_equiv_pos_as_xyz
'x, y, z'
'-x, -y, z+1/2'
'-x+1/2, y, z+1/2'
'x+1/2, -y, z'

loop_
_atom_site_label
_atom_site_type_symbol
_atom_site_fract_x
_atom_site_fract_y
_atom_site_fract_z
_atom_site_U_iso_or_equiv
_atom_site_adp_type
_atom_site_occupancy
_atom_site_site_symmetry_order
_atom_site_calc_flag
_atom_site_refinement_flags_posn
_atom_site_refinement_flags_adp
_atom_site_refinement_flags_occupancy
_atom_site_disorder_assembly
_atom_site_disorder_group
Zr51 Zr 0.19666(3) 0.12388(5) 0.17642(2) 0.02142(12) Uani 1 1 d D . . . .
S51 S 0.09103(12) 0.23269(18) 0.26570(6) 0.0422(4) Uani 1 1 d . . . . .
P51 P 0.28856(9) 0.10275(16) 0.10876(6) 0.0330(4) Uani 1 1 d D . . . .
F51 F 0.0601(4) 0.0304(7) 0.3061(2) 0.089(2) Uani 1 1 d . . . . .
F52 F -0.0095(4) 0.1884(9) 0.3234(2) 0.104(3) Uani 1 1 d . . . . .
F53 F -0.0247(4) 0.0883(13) 0.2625(3) 0.160(5) Uani 1 1 d . . . . .
O51 O 0.1216(3) 0.1528(4) 0.23076(15) 0.0333(10) Uani 1 1 d . . . . .
O52 O 0.1434(4) 0.2579(7) 0.2999(2) 0.0652(19) Uani 1 1 d . . . . .
O53 O 0.0487(6) 0.3311(8) 0.2492(2) 0.088(3) Uani 1 1 d . . . . .
N53 N 0.1150(3) 0.0974(5) 0.12870(16) 0.0245(10) Uani 1 1 d . U . . .
C57 C 0.2565(4) -0.0087(7) 0.0681(2) 0.0354(14) Uani 1 1 d . U . . .
H57A H 0.2821 0.0091 0.0404 0.042 Uiso 1 1 calc R . . . .
H57B H 0.2713 -0.0930 0.0773 0.042 Uiso 1 1 calc R . . . .
C58 C 0.1707(4) -0.0038(6) 0.0616(2) 0.0339(14) Uani 1 1 d . U . . .
H58A H 0.1555 -0.0702 0.0414 0.041 Uiso 1 1 calc R . . . .
H58B H 0.1570 0.0764 0.0484 0.041 Uiso 1 1 calc R . . . .
C59 C 0.1265(4) -0.0191(5) 0.10441(18) 0.0266(12) Uani 1 1 d . U . . .
H59A H 0.0762 -0.0556 0.0979 0.032 Uiso 1 1 calc R . . . .
H59B H 0.1542 -0.0782 0.1230 0.032 Uiso 1 1 calc R . . . .
N51A N 0.2479(7) -0.0376(11) 0.1985(6) 0.031(3) Uani 0.659(5) 1 d D U P A 1
C51A C 0.3811(8) 0.0427(19) 0.1269(7) 0.041(5) Uani 0.659(5) 1 d D U P A 1
H51A H 0.4105 0.0155 0.1014 0.050 Uiso 0.659(5) 1 calc R . P A 1
H51B H 0.4097 0.1103 0.1410 0.050 Uiso 0.659(5) 1 calc R . P A 1
C52A C 0.3738(11) -0.0661(19) 0.1586(7) 0.053(5) Uani 0.659(5) 1 d D U P A 1
H52A H 0.4254 -0.0964 0.1655 0.064 Uiso 0.659(5) 1 calc R . P A 1
H52B H 0.3464 -0.1340 0.1440 0.064 Uiso 0.659(5) 1 calc R . P A 1
C53A C 0.3323(8) -0.0370(15) 0.2017(5) 0.039(3) Uani 0.659(5) 1 d D U P A 1
H53A H 0.3479 -0.0987 0.2236 0.047 Uiso 0.659(5) 1 calc R . P A 1
H53B H 0.3489 0.0453 0.2121 0.047 Uiso 0.659(5) 1 calc R . P A 1
C60A C 0.2102(5) -0.1517(6) 0.2084(3) 0.035(3) Uani 0.659(5) 1 d D U P A 1
C61A C 0.1317(5) -0.1471(6) 0.2122(4) 0.033(3) Uani 0.659(5) 1 d G U P A 1
H61A H 0.1056 -0.0714 0.2076 0.039 Uiso 0.659(5) 1 calc R . P A 1
C62A C 0.0913(5) -0.2534(8) 0.2225(3) 0.048(3) Uani 0.659(5) 1 d G U P A 1
H62A H 0.0376 -0.2503 0.2251 0.058 Uiso 0.659(5) 1 calc R . P A 1
C63A C 0.1294(7) -0.3642(6) 0.2292(3) 0.055(3) Uani 0.659(5) 1 d G U P A 1
H63A H 0.1018 -0.4369 0.2363 0.065 Uiso 0.659(5) 1 calc R . P A 1
C64A C 0.2079(7) -0.3688(6) 0.2254(3) 0.052(3) Uani 0.659(5) 1 d G U P A 1
H64A H 0.2340 -0.4445 0.2300 0.062 Uiso 0.659(5) 1 calc R . P A 1
C65A C 0.2483(5) -0.2625(8) 0.2151(3) 0.043(3) Uani 0.659(5) 1 d G U P A 1
H65A H 0.3020 -0.2656 0.2125 0.051 Uiso 0.659(5) 1 calc R . P A 1
N51B N 0.2664(11) -0.0198(18) 0.1941(11) 0.021(4) Uani 0.341(5) 1 d D U P A 2
C51B C 0.3900(12) 0.080(4) 0.1198(14) 0.040(9) Uani 0.341(5) 1 d D U P A 2
H51C H 0.4177 0.0581 0.0931 0.048 Uiso 0.341(5) 1 calc R . P A 2
H51D H 0.4128 0.1560 0.1322 0.048 Uiso 0.341(5) 1 calc R . P A 2
C52B C 0.3916(19) -0.027(3) 0.1525(11) 0.041(8) Uani 0.341(5) 1 d D U P A 2
H52C H 0.4450 -0.0474 0.1592 0.049 Uiso 0.341(5) 1 calc R . P A 2
H52D H 0.3678 -0.1004 0.1394 0.049 Uiso 0.341(5) 1 calc R . P A 2
C53B C 0.3495(13) 0.005(2) 0.1953(9) 0.029(6) Uani 0.341(5) 1 d D U P A 2
H53C H 0.3724 -0.0430 0.2190 0.035 Uiso 0.341(5) 1 calc R . P A 2
H53D H 0.3575 0.0941 0.2018 0.035 Uiso 0.341(5) 1 calc R . P A 2
C60B C 0.2382(8) -0.1387(10) 0.2057(6) 0.022(4) Uani 0.341(5) 1 d D U P A 2
C61B C 0.1608(8) -0.1531(11) 0.2129(6) 0.021(4) Uani 0.341(5) 1 d G U P A 2
H61B H 0.1275 -0.0848 0.2093 0.026 Uiso 0.341(5) 1 calc R . P A 2
C62B C 0.1322(7) -0.2674(13) 0.2253(5) 0.030(4) Uani 0.341(5) 1 d G U P A 2
H62B H 0.0793 -0.2773 0.2302 0.036 Uiso 0.341(5) 1 calc R . P A 2
C63B C 0.1809(10) -0.3673(9) 0.2305(5) 0.031(4) Uani 0.341(5) 1 d G U P A 2
H63B H 0.1613 -0.4455 0.2390 0.038 Uiso 0.341(5) 1 calc R . P A 2
C64B C 0.2582(9) -0.3529(10) 0.2234(5) 0.032(4) Uani 0.341(5) 1 d G U P A 2
H64B H 0.2915 -0.4212 0.2270 0.038 Uiso 0.341(5) 1 calc R . P A 2
C65B C 0.2869(7) -0.2386(13) 0.2110(5) 0.027(4) Uani 0.341(5) 1 d G U P A 2
H65B H 0.3397 -0.2287 0.2061 0.033 Uiso 0.341(5) 1 calc R . P A 2
N52A N 0.2525(16) 0.2917(18) 0.1848(6) 0.032(3) Uani 0.63(3) 1 d D U P A 3
C54A C 0.3026(19) 0.2520(17) 0.0826(7) 0.047(7) Uani 0.63(3) 1 d D U P A 3
H54A H 0.3465 0.2462 0.0628 0.057 Uiso 0.63(3) 1 calc R . P A 3
H54B H 0.2572 0.2717 0.0651 0.057 Uiso 0.63(3) 1 calc R . P A 3
C55A C 0.3164(13) 0.357(2) 0.1145(7) 0.043(5) Uani 0.63(3) 1 d D U P A 3
H55A H 0.3235 0.4343 0.0981 0.052 Uiso 0.63(3) 1 calc R . P A 3
H55B H 0.3642 0.3397 0.1302 0.052 Uiso 0.63(3) 1 calc R . P A 3
C56A C 0.2523(16) 0.377(3) 0.1480(7) 0.043(6) Uani 0.63(3) 1 d D U P A 3
H56A H 0.2559 0.4622 0.1590 0.052 Uiso 0.63(3) 1 calc R . P A 3
H56B H 0.2029 0.3688 0.1330 0.052 Uiso 0.63(3) 1 calc R . P A 3
C66A C 0.3108(6) 0.3044(13) 0.2172(4) 0.037(3) Uani 0.63(3) 1 d D U P A 3
C67A C 0.3068(7) 0.2263(13) 0.2527(4) 0.044(3) Uani 0.63(3) 1 d G U P A 3
H67A H 0.2669 0.1677 0.2549 0.052 Uiso 0.63(3) 1 calc R . P A 3
C68A C 0.3612(7) 0.2342(14) 0.2851(4) 0.048(3) Uani 0.63(3) 1 d G U P A 3
H68A H 0.3585 0.1808 0.3094 0.058 Uiso 0.63(3) 1 calc R . P A 3
C69A C 0.4196(6) 0.3200(18) 0.2819(4) 0.058(4) Uani 0.63(3) 1 d G U P A 3
H69A H 0.4568 0.3254 0.3040 0.069 Uiso 0.63(3) 1 calc R . P A 3
C70A C 0.4236(6) 0.3980(18) 0.2463(5) 0.060(5) Uani 0.63(3) 1 d G U P A 3
H70A H 0.4635 0.4567 0.2441 0.072 Uiso 0.63(3) 1 calc R . P A 3
C71A C 0.3692(7) 0.3902(14) 0.2139(4) 0.047(4) Uani 0.63(3) 1 d G U P A 3
H71A H 0.3720 0.4435 0.1896 0.057 Uiso 0.63(3) 1 calc R . P A 3
N52B N 0.256(3) 0.290(3) 0.1769(11) 0.029(5) Uani 0.37(3) 1 d D U P A 4
C54B C 0.289(3) 0.244(2) 0.0759(12) 0.035(8) Uani 0.37(3) 1 d D U P A 4
H54C H 0.3308 0.2382 0.0546 0.042 Uiso 0.37(3) 1 calc R . P A 4
H54D H 0.2408 0.2490 0.0597 0.042 Uiso 0.37(3) 1 calc R . P A 4
C55B C 0.299(2) 0.362(3) 0.1022(11) 0.034(7) Uani 0.37(3) 1 d D U P A 4
H55C H 0.2928 0.4347 0.0829 0.041 Uiso 0.37(3) 1 calc R . P A 4
H55D H 0.3512 0.3649 0.1141 0.041 Uiso 0.37(3) 1 calc R . P A 4
C56B C 0.241(3) 0.372(4) 0.1398(11) 0.040(9) Uani 0.37(3) 1 d D U P A 4
H56C H 0.2404 0.4583 0.1502 0.048 Uiso 0.37(3) 1 calc R . P A 4
H56D H 0.1901 0.3526 0.1284 0.048 Uiso 0.37(3) 1 calc R . P A 4
C66B C 0.3045(11) 0.336(2) 0.2109(8) 0.040(5) Uani 0.37(3) 1 d D U P A 4
C67B C 0.3138(10) 0.263(2) 0.2474(7) 0.037(5) Uani 0.37(3) 1 d G U P A 4
H67B H 0.2802 0.1963 0.2527 0.045 Uiso 0.37(3) 1 calc R . P A 4
C68B C 0.3722(11) 0.288(2) 0.2763(6) 0.047(6) Uani 0.37(3) 1 d G U P A 4
H68B H 0.3785 0.2386 0.3013 0.057 Uiso 0.37(3) 1 calc R . P A 4
C69B C 0.4213(9) 0.386(3) 0.2685(8) 0.048(6) Uani 0.37(3) 1 d G U P A 4
H69B H 0.4612 0.4037 0.2882 0.057 Uiso 0.37(3) 1 calc R . P A 4
C70B C 0.4121(10) 0.459(2) 0.2320(9) 0.055(6) Uani 0.37(3) 1 d G U P A 4
H70B H 0.4456 0.5263 0.2267 0.067 Uiso 0.37(3) 1 calc R . P A 4
C71B C 0.3537(12) 0.434(2) 0.2031(7) 0.048(5) Uani 0.37(3) 1 d G U P A 4
H71B H 0.3473 0.4840 0.1781 0.057 Uiso 0.37(3) 1 calc R . P A 4
C72 C 0.0568(3) 0.1764(5) 0.1139(2) 0.0250(12) Uani 1 1 d . U . . .
C73 C 0.0383(4) 0.2804(6) 0.1383(2) 0.0293(13) Uani 1 1 d . U . . .
H73 H 0.0667 0.2984 0.1636 0.035 Uiso 1 1 calc R . . . .
C74 C -0.0202(4) 0.3575(6) 0.1265(3) 0.0377(16) Uani 1 1 d . U . . .
H74 H -0.0321 0.4275 0.1437 0.045 Uiso 1 1 calc R . . . .
C75 C -0.0622(4) 0.3333(7) 0.0894(3) 0.0431(17) Uani 1 1 d . U . . .
H75 H -0.1026 0.3865 0.0812 0.052 Uiso 1 1 calc R . . . .
C76 C -0.0447(4) 0.2323(7) 0.0647(2) 0.0388(16) Uani 1 1 d . U . . .
H76 H -0.0732 0.2154 0.0394 0.047 Uiso 1 1 calc R . . . .
C77 C 0.0146(4) 0.1540(6) 0.0765(2) 0.0276(12) Uani 1 1 d . U . . .
H77 H 0.0265 0.0847 0.0589 0.033 Uiso 1 1 calc R . . . .
C78 C 0.0246(5) 0.1239(13) 0.2908(3) 0.075(4) Uani 1 1 d . U . . .
Zr1 Zr 0.39114(3) 0.61945(5) 0.43636(2) 0.02327(12) Uani 1 1 d . . . . .
C18 C 0.5760(4) 0.2540(6) 0.3725(2) 0.0363(15) Uani 1 1 d . U . . .
H18 H 0.5935 0.1710 0.3710 0.044 Uiso 1 1 calc R . . . .
P1 P 0.27886(8) 0.45736(14) 0.42791(5) 0.0238(3) Uani 1 1 d . . . . .
C22 C 0.3212(3) 0.7907(5) 0.3669(2) 0.0248(11) Uani 1 1 d . U . . .
O1 O 0.4832(3) 0.7522(4) 0.44526(18) 0.0418(12) Uani 1 1 d . . . . .
C26 C 0.2935(5) 0.9997(7) 0.3900(3) 0.050(2) Uani 1 1 d . U . . .
H26 H 0.2974 1.0623 0.4114 0.060 Uiso 1 1 calc R . . . .
C16 C 0.5041(3) 0.4143(6) 0.4098(2) 0.0257(12) Uani 1 1 d . U . . .
N2 N 0.4544(3) 0.4577(4) 0.44098(17) 0.0249(10) Uani 1 1 d . U . . .
C20 C 0.5749(3) 0.4593(7) 0.3439(2) 0.0332(14) Uani 1 1 d . U . . .
H20 H 0.5901 0.5167 0.3224 0.040 Uiso 1 1 calc R . . . .
N3 N 0.3548(3) 0.6757(4) 0.37618(17) 0.0250(10) Uani 1 1 d . U . . .
C24 C 0.2476(4) 0.9295(6) 0.3221(2) 0.0376(15) Uani 1 1 d . U . . .
H24 H 0.2206 0.9440 0.2960 0.045 Uiso 1 1 calc R . . . .
C1 C 0.1865(3) 0.5193(7) 0.4431(2) 0.0354(15) Uani 1 1 d . U . . .
H1A H 0.1665 0.5700 0.4190 0.043 Uiso 1 1 calc R . . . .
H1B H 0.1508 0.4499 0.4478 0.043 Uiso 1 1 calc R . . . .
N1 N 0.3254(3) 0.6747(5) 0.48897(19) 0.0335(12) Uani 1 1 d . U . . .
C2 C 0.1899(4) 0.5989(8) 0.4841(3) 0.0435(18) Uani 1 1 d . U . . .
H2A H 0.1386 0.6319 0.4901 0.052 Uiso 1 1 calc R . . . .
H2B H 0.2047 0.5458 0.5087 0.052 Uiso 1 1 calc R . . . .
C3 C 0.2456(4) 0.7071(7) 0.4811(3) 0.0422(17) Uani 1 1 d . U . . .
H3A H 0.2415 0.7442 0.4520 0.051 Uiso 1 1 calc R . . . .
H3B H 0.2302 0.7710 0.5022 0.051 Uiso 1 1 calc R . . . .
C15 C 0.4263(5) 0.6418(7) 0.5407(3) 0.0437(17) Uani 1 1 d . U . . .
H15 H 0.4604 0.6355 0.5170 0.052 Uiso 1 1 calc R . . . .
C4 C 0.2912(4) 0.3209(6) 0.4622(2) 0.0330(14) Uani 1 1 d . U . . .
H4A H 0.2766 0.3419 0.4921 0.040 Uiso 1 1 calc R . . . .
H4B H 0.2569 0.2545 0.4520 0.040 Uiso 1 1 calc R . . . .
C17 C 0.5290(3) 0.2897(6) 0.4063(2) 0.0280(12) Uani 1 1 d . U . . .
H17 H 0.5135 0.2305 0.4271 0.034 Uiso 1 1 calc R . . . .
C5 C 0.3735(4) 0.2728(6) 0.4619(2) 0.0318(13) Uani 1 1 d . U . . .
H5A H 0.3857 0.2432 0.4324 0.038 Uiso 1 1 calc R . . . .
H5B H 0.3770 0.2011 0.4816 0.038 Uiso 1 1 calc R . . . .
C19 C 0.5977(3) 0.3378(7) 0.3411(2) 0.0344(14) Uani 1 1 d . U . . .
H19 H 0.6283 0.3115 0.3176 0.041 Uiso 1 1 calc R . . . .
C6 C 0.4332(4) 0.3693(6) 0.4753(2) 0.0299(13) Uani 1 1 d . U . . .
H6A H 0.4134 0.4164 0.5003 0.036 Uiso 1 1 calc R . . . .
H6B H 0.4795 0.3254 0.4850 0.036 Uiso 1 1 calc R . . . .
C21 C 0.5306(3) 0.4973(6) 0.3775(2) 0.0314(14) Uani 1 1 d . U . . .
H21 H 0.5169 0.5821 0.3793 0.038 Uiso 1 1 calc R . . . .
C7 C 0.2692(3) 0.4021(5) 0.37255(19) 0.0255(12) Uani 1 1 d . U . . .
H7A H 0.3082 0.3382 0.3670 0.031 Uiso 1 1 calc R . . . .
H7B H 0.2188 0.3631 0.3690 0.031 Uiso 1 1 calc R . . . .
C23 C 0.2809(4) 0.8160(6) 0.32885(19) 0.0271(12) Uani 1 1 d . U . . .
H23 H 0.2766 0.7537 0.3074 0.033 Uiso 1 1 calc R . . . .
C8 C 0.2778(3) 0.5066(5) 0.33909(19) 0.0254(11) Uani 1 1 d . U . . .
H8A H 0.2349 0.5649 0.3425 0.031 Uiso 1 1 calc R . . . .
H8B H 0.2742 0.4703 0.3098 0.031 Uiso 1 1 calc R . . . .
C25 C 0.2528(5) 1.0228(6) 0.3525(3) 0.0471(19) Uani 1 1 d . U . . .
H25 H 0.2292 1.1006 0.3478 0.056 Uiso 1 1 calc R . . . .
C9 C 0.3528(3) 0.5798(5) 0.3424(2) 0.0254(11) Uani 1 1 d . U . . .
H9A H 0.3945 0.5205 0.3479 0.030 Uiso 1 1 calc R . . . .
H9B H 0.3628 0.6195 0.3142 0.030 Uiso 1 1 calc R . . . .
C27 C 0.3282(4) 0.8873(6) 0.3967(2) 0.0353(15) Uani 1 1 d . U . . .
H27 H 0.3575 0.8750 0.4221 0.042 Uiso 1 1 calc R . . . .
C10 C 0.3493(4) 0.6616(6) 0.5321(2) 0.0354(15) Uani 1 1 d . U . . .
C11 C 0.3017(5) 0.6682(7) 0.5682(3) 0.0466(19) Uani 1 1 d . U . . .
H11 H 0.2486 0.6798 0.5646 0.056 Uiso 1 1 calc R . . . .
C12 C 0.3324(7) 0.6578(7) 0.6096(3) 0.061(3) Uani 1 1 d . U . . .
H12 H 0.2992 0.6641 0.6336 0.073 Uiso 1 1 calc R . . . .
C13 C 0.4081(7) 0.6389(8) 0.6173(3) 0.064(3) Uani 1 1 d . U . . .
H13 H 0.4274 0.6314 0.6458 0.076 Uiso 1 1 calc R . . . .
C14 C 0.4546(6) 0.6312(8) 0.5819(3) 0.055(2) Uani 1 1 d . U . . .
H14 H 0.5074 0.6182 0.5859 0.066 Uiso 1 1 calc R . . . .
S1A S 0.52734(16) 0.8412(3) 0.47240(8) 0.0459(9) Uani 0.659(5) 1 d D U P A 1
O2A O 0.5822(14) 0.779(2) 0.4979(5) 0.098(7) Uani 0.659(5) 1 d D U P A 1
O3A O 0.4875(11) 0.9298(14) 0.4935(7) 0.107(6) Uani 0.659(5) 1 d D U P A 1
C28A C 0.5825(6) 0.9103(11) 0.4301(3) 0.042(2) Uani 0.659(5) 1 d D U P A 1
F1A F 0.5388(8) 0.9652(11) 0.4011(3) 0.078(4) Uani 0.659(5) 1 d D U P A 1
F2A F 0.6191(10) 0.8264(13) 0.4079(5) 0.075(4) Uani 0.659(5) 1 d D U P A 1
F3A F 0.6293(7) 0.9952(13) 0.4457(4) 0.080(4) Uani 0.659(5) 1 d D U P A 1
S1B S 0.5674(2) 0.7913(4) 0.44776(15) 0.0280(13) Uani 0.341(5) 1 d D U P A 2
O2B O 0.623(2) 0.786(3) 0.4145(10) 0.065(6) Uani 0.341(5) 1 d D U P A 2
O3B O 0.594(2) 0.747(3) 0.4864(8) 0.068(7) Uani 0.341(5) 1 d D U P A 2
C28B C 0.5478(11) 0.9532(13) 0.4529(7) 0.075(10) Uani 0.341(5) 1 d D U P A 2
F1B F 0.4953(13) 0.9776(15) 0.4820(9) 0.099(7) Uani 0.341(5) 1 d D U P A 2
F2B F 0.5185(15) 0.9975(17) 0.4171(6) 0.072(6) Uani 0.341(5) 1 d D U P A 2
F3B F 0.6099(11) 1.0158(15) 0.4635(10) 0.095(10) Uani 0.341(5) 1 d D U P A 2

loop_
_atom_site_aniso_label
_atom_site_aniso_U_11
_atom_site_aniso_U_22
_atom_site_aniso_U_33
_atom_site_aniso_U_23
_atom_site_aniso_U_13
_atom_site_aniso_U_12
Zr51 0.0210(2) 0.0193(2) 0.0239(2) -0.0061(2) 0.0008(2) 0.00301(19)
S51 0.0519(10) 0.0438(10) 0.0308(8) -0.0023(7) 0.0124(8) 0.0114(8)
P51 0.0241(8) 0.0368(9) 0.0382(9) -0.0119(7) 0.0102(7) 0.0040(7)
F51 0.100(5) 0.099(5) 0.068(4) 0.032(4) 0.027(4) -0.005(4)
F52 0.061(4) 0.183(8) 0.067(4) 0.029(4) 0.042(3) 0.043(5)
F53 0.053(4) 0.283(14) 0.143(8) 0.004(8) -0.015(5) -0.083(6)
O51 0.047(3) 0.022(2) 0.030(2) -0.0037(18) 0.014(2) -0.005(2)
O52 0.057(4) 0.079(5) 0.060(4) -0.042(3) -0.003(3) 0.007(3)
O53 0.136(8) 0.088(5) 0.041(3) 0.006(3) 0.010(4) 0.065(5)
N53 0.025(2) 0.023(2) 0.026(2) -0.0004(19) -0.0002(19) -0.002(2)
C57 0.039(4) 0.037(3) 0.029(3) -0.006(3) 0.002(3) 0.009(3)
C58 0.043(4) 0.032(3) 0.027(3) -0.001(3) 0.001(3) 0.003(3)
C59 0.036(3) 0.020(3) 0.023(3) -0.003(2) -0.001(2) 0.001(2)
N51A 0.036(6) 0.030(5) 0.028(5) -0.007(4) -0.001(5) 0.012(4)
C51A 0.023(6) 0.053(13) 0.049(11) -0.015(9) 0.011(6) 0.008(6)
C52A 0.038(11) 0.066(12) 0.056(10) -0.011(9) -0.001(7) 0.026(9)
C53A 0.038(7) 0.042(9) 0.036(7) -0.014(7) -0.004(5) 0.014(7)
C60A 0.056(7) 0.030(5) 0.018(5) -0.005(4) -0.004(6) 0.011(4)
C61A 0.050(7) 0.024(4) 0.024(5) 0.004(4) -0.004(5) 0.006(4)
C62A 0.082(8) 0.032(5) 0.032(6) -0.003(4) 0.007(6) -0.005(5)
C63A 0.107(9) 0.030(5) 0.027(5) -0.002(4) 0.010(6) 0.002(6)
C64A 0.103(9) 0.034(5) 0.018(5) 0.004(4) 0.009(6) 0.017(5)
C65A 0.077(8) 0.037(5) 0.014(4) 0.000(4) -0.001(5) 0.023(5)
N51B 0.024(9) 0.022(6) 0.018(8) -0.002(5) -0.006(7) 0.006(6)
C51B 0.027(12) 0.06(2) 0.038(13) 0.013(13) 0.012(10) 0.015(12)
C52B 0.017(12) 0.07(2) 0.039(13) -0.008(14) 0.009(10) 0.008(13)
C53B 0.027(12) 0.017(11) 0.043(12) 0.001(9) -0.005(9) 0.015(8)
C60B 0.036(9) 0.019(6) 0.012(7) -0.004(5) -0.005(7) 0.002(5)
C61B 0.033(9) 0.016(6) 0.016(7) 0.001(5) -0.006(8) 0.005(6)
C62B 0.047(9) 0.024(7) 0.019(8) 0.002(5) 0.002(7) -0.002(6)
C63B 0.057(9) 0.019(7) 0.018(9) 0.000(6) 0.002(7) 0.007(6)
C64B 0.055(9) 0.018(7) 0.023(8) 0.004(6) -0.008(7) 0.009(6)
C65B 0.039(9) 0.023(6) 0.020(8) 0.004(5) -0.001(7) 0.012(6)
N52A 0.026(5) 0.036(5) 0.033(7) -0.020(4) 0.020(6) -0.010(4)
C54A 0.046(15) 0.056(10) 0.039(8) -0.009(7) 0.031(10) -0.020(7)
C55A 0.042(11) 0.046(9) 0.042(11) -0.010(8) 0.015(8) -0.020(8)
C56A 0.046(11) 0.039(9) 0.045(8) -0.028(7) 0.024(8) -0.025(7)
C66A 0.022(5) 0.035(7) 0.053(7) -0.025(5) 0.015(4) -0.001(4)
C67A 0.048(6) 0.037(8) 0.046(6) -0.024(5) 0.009(5) -0.014(5)
C68A 0.050(7) 0.048(8) 0.048(6) -0.027(6) 0.008(5) -0.007(6)
C69A 0.043(7) 0.063(10) 0.067(8) -0.027(7) 0.006(6) -0.013(7)
C70A 0.032(7) 0.082(12) 0.066(9) -0.015(8) 0.007(6) -0.015(7)
C71A 0.028(6) 0.049(8) 0.066(8) -0.020(6) 0.009(5) -0.005(6)
N52B 0.020(7) 0.037(8) 0.031(9) -0.012(7) 0.020(8) -0.012(6)
C54B 0.024(13) 0.025(10) 0.055(16) 0.000(10) 0.010(11) -0.002(9)
C55B 0.028(13) 0.035(10) 0.040(16) 0.010(11) 0.003(11) -0.007(9)
C56B 0.039(14) 0.019(11) 0.060(17) -0.020(12) 0.014(13) -0.006(11)
C66B 0.032(9) 0.038(11) 0.050(8) -0.020(7) 0.002(7) -0.003(8)
C67B 0.037(9) 0.031(11) 0.044(8) -0.028(7) 0.004(7) -0.002(7)
C68B 0.034(8) 0.060(12) 0.048(9) -0.030(9) 0.004(7) -0.013(8)
C69B 0.024(8) 0.050(12) 0.069(13) -0.035(9) 0.011(8) -0.003(7)
C70B 0.031(9) 0.055(12) 0.080(13) -0.033(9) 0.008(8) -0.009(8)
C71B 0.032(9) 0.034(10) 0.078(12) -0.024(8) 0.006(8) -0.002(7)
C72 0.021(3) 0.024(3) 0.030(3) 0.002(2) 0.003(2) -0.009(2)
C73 0.025(3) 0.026(3) 0.037(3) 0.003(2) 0.000(3) 0.000(2)
C74 0.034(3) 0.021(3) 0.058(4) -0.001(3) 0.001(3) 0.006(3)
C75 0.031(3) 0.037(4) 0.061(5) 0.012(3) -0.007(3) 0.009(3)
C76 0.028(3) 0.047(4) 0.041(4) 0.014(3) -0.007(3) -0.006(3)
C77 0.025(3) 0.031(3) 0.027(3) 0.004(2) 0.001(2) -0.004(2)
C78 0.027(4) 0.154(12) 0.045(5) 0.030(6) 0.007(4) 0.009(5)
Zr1 0.0195(2) 0.0222(2) 0.0280(3) -0.0015(2) -0.0030(2) -0.00009(19)
C18 0.036(4) 0.027(3) 0.046(4) 0.005(3) 0.004(3) 0.001(3)
P1 0.0180(6) 0.0277(7) 0.0258(7) -0.0054(6) 0.0038(6) -0.0024(5)
C22 0.019(3) 0.021(3) 0.035(3) -0.006(2) -0.003(2) -0.001(2)
O1 0.035(2) 0.033(2) 0.057(3) 0.013(2) -0.023(2) -0.007(2)
C26 0.071(5) 0.026(3) 0.052(4) -0.014(3) -0.022(4) 0.015(4)
C16 0.014(2) 0.030(3) 0.033(3) 0.003(2) 0.001(2) -0.003(2)
N2 0.019(2) 0.024(2) 0.031(3) 0.004(2) 0.003(2) -0.0027(17)
C20 0.019(3) 0.043(4) 0.037(3) 0.016(3) -0.001(2) -0.002(3)
N3 0.017(2) 0.022(2) 0.036(3) -0.005(2) -0.005(2) -0.0003(18)
C24 0.041(4) 0.032(3) 0.040(4) 0.003(3) -0.013(3) 0.005(3)
C1 0.019(3) 0.046(4) 0.041(4) -0.015(3) 0.003(3) -0.003(3)
N1 0.028(3) 0.035(3) 0.038(3) -0.013(2) 0.000(2) 0.000(2)
C2 0.023(3) 0.058(5) 0.050(4) -0.018(4) 0.007(3) 0.001(3)
C3 0.041(4) 0.043(4) 0.043(4) -0.019(3) 0.003(3) 0.008(3)
C15 0.060(5) 0.036(4) 0.035(4) -0.009(3) -0.008(3) 0.004(3)
C4 0.033(3) 0.033(3) 0.033(3) 0.005(3) 0.008(3) -0.005(3)
C17 0.027(3) 0.025(3) 0.032(3) 0.005(2) 0.009(2) 0.003(2)
C5 0.035(3) 0.027(3) 0.034(3) 0.008(2) 0.008(3) -0.001(3)
C19 0.020(3) 0.053(4) 0.030(3) 0.006(3) 0.004(2) -0.003(3)
C6 0.027(3) 0.032(3) 0.031(3) 0.007(3) 0.002(2) 0.002(2)
C21 0.015(3) 0.026(3) 0.053(4) 0.017(3) -0.006(3) 0.000(2)
C7 0.024(3) 0.023(3) 0.029(3) -0.006(2) 0.002(2) -0.005(2)
C23 0.033(3) 0.024(3) 0.024(3) -0.004(2) -0.003(2) 0.001(2)
C8 0.021(3) 0.027(3) 0.028(3) -0.005(2) 0.001(2) -0.001(2)
C25 0.055(5) 0.027(3) 0.059(5) -0.006(3) -0.022(4) 0.017(3)
C9 0.018(3) 0.024(3) 0.034(3) -0.001(2) -0.001(2) 0.004(2)
C27 0.042(4) 0.024(3) 0.039(3) -0.007(3) -0.019(3) 0.000(3)
C10 0.047(4) 0.023(3) 0.037(3) -0.014(3) -0.002(3) -0.001(3)
C11 0.067(5) 0.029(3) 0.044(4) -0.013(3) 0.012(4) 0.000(3)
C12 0.119(9) 0.032(4) 0.031(4) -0.013(3) 0.019(5) -0.011(5)
C13 0.109(9) 0.042(5) 0.041(5) -0.011(4) -0.015(5) 0.009(5)
C14 0.079(6) 0.041(4) 0.045(4) -0.007(3) -0.019(4) 0.003(4)
S1A 0.0390(15) 0.081(2) 0.0177(11) -0.0092(12) 0.0008(10) -0.0351(15)
O2A 0.072(11) 0.169(14) 0.052(9) 0.054(10) -0.038(9) -0.057(10)
O3A 0.119(9) 0.085(11) 0.118(12) -0.066(10) 0.071(8) -0.066(8)
C28A 0.046(6) 0.044(6) 0.034(5) 0.000(5) 0.009(5) -0.014(5)
F1A 0.107(10) 0.069(8) 0.060(7) 0.034(6) -0.012(6) -0.031(6)
F2A 0.051(6) 0.091(10) 0.082(7) -0.008(7) 0.038(6) 0.001(7)
F3A 0.062(6) 0.092(9) 0.086(8) -0.008(6) 0.010(6) -0.050(7)
S1B 0.021(2) 0.030(2) 0.033(3) -0.0008(17) -0.0010(17) -0.0005(16)
O2B 0.037(8) 0.069(14) 0.090(12) 0.021(10) 0.020(9) 0.025(10)
O3B 0.036(10) 0.135(16) 0.032(12) 0.016(11) -0.015(10) -0.016(10)
C28B 0.061(17) 0.057(17) 0.11(3) -0.046(18) 0.007(18) -0.017(14)
F1B 0.116(11) 0.065(13) 0.116(15) -0.073(12) 0.074(10) -0.041(11)
F2B 0.090(13) 0.036(8) 0.089(14) 0.024(10) -0.011(11) -0.001(8)
F3B 0.074(16) 0.039(9) 0.17(3) -0.027(14) -0.028(17) -0.020(9)

loop_
_atom_type_symbol
_atom_type_description
_atom_type_scat_dispersion_real
_atom_type_scat_dispersion_imag
_atom_type_scat_source
C C 0.0033 0.0016 'International Tables Vol C Tables 4.2.6.8 and 6.1.1.4'
H H 0.0000 0.0000 'International Tables Vol C Tables 4.2.6.8 and 6.1.1.4'
F F 0.0171 0.0103 'International Tables Vol C Tables 4.2.6.8 and 6.1.1.4'
N N 0.0061 0.0033 'International Tables Vol C Tables 4.2.6.8 and 6.1.1.4'
O O 0.0106 0.0060 'International Tables Vol C Tables 4.2.6.8 and 6.1.1.4'
P P 0.1023 0.0942 'International Tables Vol C Tables 4.2.6.8 and 6.1.1.4'
S S 0.1246 0.1234 'International Tables Vol C Tables 4.2.6.8 and 6.1.1.4'
Zr Zr -2.9673 0.5597 'International Tables Vol C Tables 4.2.6.8 and 6.1.1.4'

loop_
_exptl_crystal_face_index_h
_exptl_crystal_face_index_k
_exptl_crystal_face_index_l
_exptl_crystal_face_perp_dist
_exptl_oxdiff_crystal_face_indexfrac_h
_exptl_oxdiff_crystal_face_indexfrac_k
_exptl_oxdiff_crystal_face_indexfrac_l
_exptl_oxdiff_crystal_face_x
_exptl_oxdiff_crystal_face_y
_exptl_oxdiff_crystal_face_z
3 15 8 0.0732 3.0030 15.0136 8.0150 0.3970 -0.9272 -0.0000
-24 1 -13 0.0967 -24.0214 1.0016 -13.0133 0.3790 0.2774 0.8985
23 -4 -9 0.1138 23.0202 -4.0034 -9.0080 -0.0750 0.1669 -0.9672
-3 -15 -8 0.0599 -3.0030 -15.0136 -8.0150 -0.3970 0.9272 0.0000
22 -1 -19 0.1079 22.0192 -1.0002 -19.0155 0.2281 0.1383 -0.9521
14 13 4 0.0868 14.0127 13.0118 4.0114 0.3523 -0.8465 -0.4618
-16 1 -34 0.1116 -16.0146 1.0025 -34.0313 0.7392 0.4850 0.4959
-4 0 43 0.0987 -4.0030 -0.0019 43.0381 -0.7883 -0.5118 0.3359
19 -1 28 0.1355 19.0172 -1.0023 28.0263 -0.6392 -0.4307 -0.6391
-6 13 22 0.0909 -6.0048 13.0111 22.0257 0.0974 -0.9325 0.4016
-22 -7 -6 0.1085 -22.0197 -7.0061 -6.0109 -0.0584 0.6052 0.8032
16 7 -26 0.1270 16.0140 7.0076 -26.0182 0.6819 -0.1616 -0.6991
-3 11 -28 0.1314 -3.0029 11.0115 -28.0197 0.9463 -0.2184 0.0648
-6 -10 30 0.1045 -6.0051 -10.0106 30.0212 -0.9096 0.2025 0.3042
17 -10 17 0.1385 17.0151 -10.0101 17.0117 -0.7606 0.2048 -0.6569
-23 4 9 0.1138 -23.0202 4.0034 9.0080 0.0750 -0.1669 0.9672

loop_
_geom_angle_atom_site_label_1
_geom_angle_atom_site_label_2
_geom_angle_atom_site_label_3
_geom_angle
O51 Zr51 P51 176.58(13)
N53 Zr51 P51 81.33(15)
N53 Zr51 O51 98.61(19)
N53 Zr51 N52B 118.2(8)
N51A Zr51 P51 85.6(5)
N51A Zr51 O51 97.5(5)
N51A Zr51 N53 114.7(5)
N51B Zr51 P51 77.4(9)
N51B Zr51 O51 105.5(9)
N51B Zr51 N53 119.9(9)
N52A Zr51 P51 83.4(8)
N52A Zr51 O51 93.8(8)
N52A Zr51 N53 122.4(6)
N52B Zr51 P51 76.8(14)
N52B Zr51 O51 100.3(14)
O51 S51 C78 99.6(5)
O52 S51 O51 114.6(3)
O52 S51 C78 102.7(4)
O53 S51 O51 111.8(4)
O53 S51 O52 118.0(5)
O53 S51 C78 107.6(5)
C57 P51 Zr51 114.2(2)
C57 P51 C51A 104.5(7)
C57 P51 C51B 109.9(17)
C57 P51 C54B 99.7(14)
C51A P51 Zr51 109.2(7)
C51B P51 Zr51 117.2(13)
C54A P51 Zr51 110.9(8)
C54A P51 C57 108.6(9)
C54B P51 Zr51 111.7(13)
S51 O51 Zr51 150.7(3)
C59 N53 Zr51 112.5(4)
C72 N53 Zr51 130.5(4)
C72 N53 C59 116.7(5)
P51 C57 H57A 109.2
P51 C57 H57B 109.2
H57A C57 H57B 107.9
C58 C57 P51 111.9(4)
C58 C57 H57A 109.2
C58 C57 H57B 109.2
C57 C58 H58A 109.1
C57 C58 H58B 109.1
C57 C58 C59 112.5(5)
H58A C58 H58B 107.8
C59 C58 H58A 109.1
C59 C58 H58B 109.1
N53 C59 C58 114.3(5)
N53 C59 H59A 108.7
N53 C59 H59B 108.7
C58 C59 H59A 108.7
C58 C59 H59B 108.7
H59A C59 H59B 107.6
C53A N51A Zr51 116.8(9)
C60A N51A Zr51 126.2(9)
C60A N51A C53A 116.9(9)
P51 C51A H51A 109.0
P51 C51A H51B 109.0
H51A C51A H51B 107.8
C52A C51A P51 113.0(12)
C52A C51A H51A 109.0
C52A C51A H51B 109.0
C51A C52A H52A 108.4
C51A C52A H52B 108.4
C51A C52A C53A 115.7(14)
H52A C52A H52B 107.4
C53A C52A H52A 108.4
C53A C52A H52B 108.4
N51A C53A C52A 114.3(13)
N51A C53A H53A 108.7
N51A C53A H53B 108.7
C52A C53A H53A 108.7
C52A C53A H53B 108.7
H53A C53A H53B 107.6
C61A C60A N51A 116.7(7)
C61A C60A C65A 120.0
C65A C60A N51A 123.3(7)
C60A C61A H61A 120.0
C60A C61A C62A 120.0
C62A C61A H61A 120.0
C61A C62A H62A 120.0
C63A C62A C61A 120.0
C63A C62A H62A 120.0
C62A C63A H63A 120.0
C64A C63A C62A 120.0
C64A C63A H63A 120.0
C63A C64A H64A 120.0
C63A C64A C65A 120.0
C65A C64A H64A 120.0
C60A C65A H65A 120.0
C64A C65A C60A 120.0
C64A C65A H65A 120.0
C53B N51B Zr51 117.1(14)
C60B N51B Zr51 122.7(13)
C60B N51B C53B 120.2(14)
P51 C51B H51C 111.0
P51 C51B H51D 111.0
H51C C51B H51D 109.0
C52B C51B P51 104(2)
C52B C51B H51C 111.0
C52B C51B H51D 111.0
C51B C52B H52C 109.1
C51B C52B H52D 109.1
C51B C52B C53B 113(3)
H52C C52B H52D 107.8
C53B C52B H52C 109.1
C53B C52B H52D 109.1
N51B C53B C52B 114(2)
N51B C53B H53C 108.7
N51B C53B H53D 108.7
C52B C53B H53C 108.7
C52B C53B H53D 108.7
H53C C53B H53D 107.6
C61B C60B N51B 119.0(11)
C61B C60B C65B 120.0
C65B C60B N51B 121.0(11)
C60B C61B H61B 120.0
C60B C61B C62B 120.0
C62B C61B H61B 120.0
C61B C62B H62B 120.0
C63B C62B C61B 120.0
C63B C62B H62B 120.0
C62B C63B H63B 120.0
C64B C63B C62B 120.0
C64B C63B H63B 120.0
C63B C64B H64B 120.0
C65B C64B C63B 120.0
C65B C64B H64B 120.0
C60B C65B H65B 120.0
C64B C65B C60B 120.0
C64B C65B H65B 120.0
C56A N52A Zr51 116.6(15)
C66A N52A Zr51 120.4(12)
C66A N52A C56A 119.0(14)
P51 C54A H54A 109.0
P51 C54A H54B 109.0
H54A C54A H54B 107.8
C55A C54A P51 113.0(16)
C55A C54A H54A 109.0
C55A C54A H54B 109.0
C54A C55A H55A 108.5
C54A C55A H55B 108.5
C54A C55A C56A 115.0(16)
H55A C55A H55B 107.5
C56A C55A H55A 108.5
C56A C55A H55B 108.5
N52A C56A C55A 115.6(18)
N52A C56A H56A 108.4
N52A C56A H56B 108.4
C55A C56A H56A 108.4
C55A C56A H56B 108.4
H56A C56A H56B 107.4
C67A C66A N52A 117.2(9)
C67A C66A C71A 120.0
C71A C66A N52A 122.8(9)
C66A C67A H67A 120.0
C66A C67A C68A 120.0
C68A C67A H67A 120.0
C67A C68A H68A 120.0
C69A C68A C67A 120.0
C69A C68A H68A 120.0
C68A C69A H69A 120.0
C70A C69A C68A 120.0
C70A C69A H69A 120.0
C69A C70A H70A 120.0
C69A C70A C71A 120.0
C71A C70A H70A 120.0
C66A C71A H71A 120.0
C70A C71A C66A 120.0
C70A C71A H71A 120.0
C56B N52B Zr51 115(2)
C66B N52B Zr51 127.0(16)
C66B N52B C56B 118(2)
P51 C54B H54C 108.8
P51 C54B H54D 108.8
H54C C54B H54D 107.7
C55B C54B P51 114(2)
C55B C54B H54C 108.8
C55B C54B H54D 108.8
C54B C55B H55C 109.1
C54B C55B H55D 109.1
C54B C55B C56B 112(2)
H55C C55B H55D 107.9
C56B C55B H55C 109.1
C56B C55B H55D 109.1
N52B C56B C55B 115(3)
N52B C56B H56C 108.5
N52B C56B H56D 108.5
C55B C56B H56C 108.5
C55B C56B H56D 108.5
H56C C56B H56D 107.5
C67B C66B N52B 117.9(14)
C67B C66B C71B 120.0
C71B C66B N52B 120.3(15)
C66B C67B H67B 120.0
C66B C67B C68B 120.0
C68B C67B H67B 120.0
C67B C68B H68B 120.0
C67B C68B C69B 120.0
C69B C68B H68B 120.0
C68B C69B H69B 120.0
C68B C69B C70B 120.0
C70B C69B H69B 120.0
C69B C70B H70B 120.0
C71B C70B C69B 120.0
C71B C70B H70B 120.0
C66B C71B H71B 120.0
C70B C71B C66B 120.0
C70B C71B H71B 120.0
C73 C72 N53 118.9(5)
C73 C72 C77 117.7(6)
C77 C72 N53 123.4(5)
C72 C73 H73 119.3
C74 C73 C72 121.4(6)
C74 C73 H73 119.3
C73 C74 H74 119.9
C73 C74 C75 120.3(7)
C75 C74 H74 119.9
C74 C75 H75 120.3
C76 C75 C74 119.4(6)
C76 C75 H75 120.3
C75 C76 H76 119.7
C75 C76 C77 120.6(7)
C77 C76 H76 119.7
C72 C77 H77 119.6
C76 C77 C72 120.7(6)
C76 C77 H77 119.6
F51 C78 S51 110.6(6)
F51 C78 F52 110.1(8)
F51 C78 F53 110.2(13)
F52 C78 S51 105.5(9)
F53 C78 S51 109.5(7)
F53 C78 F52 111.0(8)
O1 Zr1 P1 178.39(15)
N2 Zr1 P1 81.44(13)
N2 Zr1 O1 98.39(18)
N2 Zr1 N1 119.0(2)
N3 Zr1 P1 82.76(14)
N3 Zr1 O1 98.70(19)
N3 Zr1 N2 118.5(2)
N3 Zr1 N1 116.7(2)
N1 Zr1 P1 81.49(16)
N1 Zr1 O1 97.2(2)
C17 C18 H18 119.6
C19 C18 H18 119.6
C19 C18 C17 120.8(6)
C1 P1 Zr1 113.4(2)
C1 P1 C4 104.7(3)
C1 P1 C7 106.2(3)
C4 P1 Zr1 112.7(2)
C7 P1 Zr1 112.23(19)
C7 P1 C4 107.0(3)
C23 C22 N3 123.9(5)
C27 C22 N3 119.2(6)
C27 C22 C23 117.0(5)
S1A O1 Zr1 151.7(4)
S1B O1 Zr1 154.1(4)
C25 C26 H26 119.5
C27 C26 H26 119.5
C27 C26 C25 120.9(7)
N2 C16 C17 124.7(5)
N2 C16 C21 119.0(6)
C17 C16 C21 116.3(6)
C16 N2 Zr1 125.1(4)
C16 N2 C6 116.3(5)
C6 N2 Zr1 117.2(4)
C19 C20 H20 119.9
C21 C20 H20 119.9
C21 C20 C19 120.2(6)
C22 N3 Zr1 125.2(4)
C22 N3 C9 117.8(5)
C9 N3 Zr1 116.2(4)
C23 C24 H24 119.4
C23 C24 C25 121.2(6)
C25 C24 H24 119.4
P1 C1 H1A 109.1
P1 C1 H1B 109.1
H1A C1 H1B 107.8
C2 C1 P1 112.6(4)
C2 C1 H1A 109.1
C2 C1 H1B 109.1
C3 N1 Zr1 118.0(5)
C10 N1 Zr1 123.1(5)
C10 N1 C3 118.0(6)
C1 C2 H2A 108.8
C1 C2 H2B 108.8
H2A C2 H2B 107.7
C3 C2 C1 113.8(6)
C3 C2 H2A 108.8
C3 C2 H2B 108.8
N1 C3 C2 114.9(6)
N1 C3 H3A 108.5
N1 C3 H3B 108.5
C2 C3 H3A 108.5
C2 C3 H3B 108.5
H3A C3 H3B 107.5
C10 C15 H15 118.6
C14 C15 H15 118.6
C14 C15 C10 122.8(8)
P1 C4 H4A 109.1
P1 C4 H4B 109.1
H4A C4 H4B 107.9
C5 C4 P1 112.3(4)
C5 C4 H4A 109.1
C5 C4 H4B 109.1
C18 C17 C16 120.4(6)
C18 C17 H17 119.8
C16 C17 H17 119.8
C4 C5 H5A 108.7
C4 C5 H5B 108.7
C4 C5 C6 114.4(5)
H5A C5 H5B 107.6
C6 C5 H5A 108.7
C6 C5 H5B 108.7
C18 C19 H19 120.0
C20 C19 C18 120.0(6)
C20 C19 H19 120.0
N2 C6 C5 114.5(5)
N2 C6 H6A 108.6
N2 C6 H6B 108.6
C5 C6 H6A 108.6
C5 C6 H6B 108.6
H6A C6 H6B 107.6
C16 C21 H21 118.9
C20 C21 C16 122.2(6)
C20 C21 H21 118.9
P1 C7 H7A 109.1
P1 C7 H7B 109.1
H7A C7 H7B 107.8
C8 C7 P1 112.5(4)
C8 C7 H7A 109.1
C8 C7 H7B 109.1
C22 C23 H23 119.4
C24 C23 C22 121.2(6)
C24 C23 H23 119.4
C7 C8 H8A 108.6
C7 C8 H8B 108.6
C7 C8 C9 114.5(5)
H8A C8 H8B 107.6
C9 C8 H8A 108.6
C9 C8 H8B 108.6
C26 C25 H25 120.9
C24 C25 C26 118.2(6)
C24 C25 H25 120.9
N3 C9 C8 115.4(5)
N3 C9 H9A 108.4
N3 C9 H9B 108.4
C8 C9 H9A 108.4
C8 C9 H9B 108.4
H9A C9 H9B 107.5
C22 C27 H27 119.3
C26 C27 C22 121.4(6)
C26 C27 H27 119.3
C15 C10 N1 119.1(7)
C15 C10 C11 115.8(7)
C11 C10 N1 125.0(7)
C10 C11 H11 120.1
C12 C11 C10 119.9(9)
C12 C11 H11 120.1
C11 C12 H12 118.3
C13 C12 C11 123.3(9)
C13 C12 H12 118.3
C12 C13 H13 121.6
C14 C13 C12 116.8(9)
C14 C13 H13 121.6
C15 C14 H14 119.3
C13 C14 C15 121.4(10)
C13 C14 H14 119.3
O1 S1A C28A 98.0(4)
O2A S1A O1 111.4(10)
O2A S1A C28A 103.5(10)
O3A S1A O1 117.2(9)
O3A S1A O2A 114.7(14)
O3A S1A C28A 109.8(8)
F1A C28A S1A 111.5(9)
F1A C28A F2A 104.1(12)
F1A C28A F3A 107.4(12)
F2A C28A S1A 111.2(9)
F2A C28A F3A 111.4(14)
F3A C28A S1A 111.0(8)
O1 S1B C28B 95.0(7)
O2B S1B O1 128(2)
O2B S1B C28B 103.8(12)
O3B S1B O1 106.2(18)
O3B S1B O2B 112.3(17)
O3B S1B C28B 109.3(13)
F1B C28B S1B 113.0(13)
F1B C28B F2B 103.2(15)
F1B C28B F3B 107.8(15)
F2B C28B S1B 111.0(12)
F2B C28B F3B 110.4(17)
F3B C28B S1B 111.2(12)

loop_
_geom_bond_atom_site_label_1
_geom_bond_atom_site_label_2
_geom_bond_distance
Zr51 P51 2.6596(17)
Zr51 O51 2.165(4)
Zr51 N53 2.083(5)
Zr51 N51A 2.083(10)
Zr51 N51B 2.057(16)
Zr51 N52A 2.082(12)
Zr51 N52B 2.083(18)
S51 O51 1.486(5)
S51 O52 1.431(7)
S51 O53 1.397(7)
S51 C78 1.833(11)
P51 C57 1.832(7)
P51 C51A 1.843(13)
P51 C51B 1.84(2)
P51 C54A 1.824(15)
P51 C54B 1.835(19)
F51 C78 1.281(13)
F52 C78 1.368(13)
F53 C78 1.293(13)
N53 C59 1.482(7)
N53 C72 1.412(8)
C57 H57A 0.9900
C57 H57B 0.9900
C57 C58 1.527(10)
C58 H58A 0.9900
C58 H58B 0.9900
C58 C59 1.547(9)
C59 H59A 0.9900
C59 H59B 0.9900
N51A C53A 1.490(17)
N51A C60A 1.435(12)
C51A H51A 0.9900
C51A H51B 0.9900
C51A C52A 1.54(2)
C52A H52A 0.9900
C52A H52B 0.9900
C52A C53A 1.556(17)
C53A H53A 0.9900
C53A H53B 0.9900
C60A C61A 1.3900
C60A C65A 1.3900
C61A H61A 0.9500
C61A C62A 1.3900
C62A H62A 0.9500
C62A C63A 1.3900
C63A H63A 0.9500
C63A C64A 1.3900
C64A H64A 0.9500
C64A C65A 1.3900
C65A H65A 0.9500
N51B C53B 1.49(2)
N51B C60B 1.425(17)
C51B H51C 0.9900
C51B H51D 0.9900
C51B C52B 1.54(3)
C52B H52C 0.9900
C52B H52D 0.9900
C52B C53B 1.56(2)
C53B H53C 0.9900
C53B H53D 0.9900
C60B C61B 1.3900
C60B C65B 1.3900
C61B H61B 0.9500
C61B C62B 1.3900
C62B H62B 0.9500
C62B C63B 1.3900
C63B H63B 0.9500
C63B C64B 1.3900
C64B H64B 0.9500
C64B C65B 1.3900
C65B H65B 0.9500
N52A C56A 1.466(18)
N52A C66A 1.442(16)
C54A H54A 0.9900
C54A H54B 0.9900
C54A C55A 1.522(19)
C55A H55A 0.9900
C55A H55B 0.9900
C55A C56A 1.549(16)
C56A H56A 0.9900
C56A H56B 0.9900
C66A C67A 1.3900
C66A C71A 1.3900
C67A H67A 0.9500
C67A C68A 1.3900
C68A H68A 0.9500
C68A C69A 1.3900
C69A H69A 0.9500
C69A C70A 1.3900
C70A H70A 0.9500
C70A C71A 1.3900
C71A H71A 0.9500
N52B C56B 1.47(2)
N52B C66B 1.441(18)
C54B H54C 0.9900
C54B H54D 0.9900
C54B C55B 1.53(2)
C55B H55C 0.9900
C55B H55D 0.9900
C55B C56B 1.55(2)
C56B H56C 0.9900
C56B H56D 0.9900
C66B C67B 1.3900
C66B C71B 1.3900
C67B H67B 0.9500
C67B C68B 1.3900
C68B H68B 0.9500
C68B C69B 1.3900
C69B H69B 0.9500
C69B C70B 1.3900
C70B H70B 0.9500
C70B C71B 1.3900
C71B H71B 0.9500
C72 C73 1.393(9)
C72 C77 1.398(9)
C73 H73 0.9500
C73 C74 1.376(9)
C74 H74 0.9500
C74 C75 1.392(11)
C75 H75 0.9500
C75 C76 1.368(11)
C76 H76 0.9500
C76 C77 1.394(9)
C77 H77 0.9500
Zr1 P1 2.6572(16)
Zr1 O1 2.184(5)
Zr1 N2 2.080(5)
Zr1 N3 2.064(5)
Zr1 N1 2.088(6)
C18 H18 0.9500
C18 C17 1.388(9)
C18 C19 1.384(9)
P1 C1 1.823(6)
P1 C4 1.832(7)
P1 C7 1.825(6)
C22 N3 1.408(7)
C22 C23 1.403(8)
C22 C27 1.401(8)
O1 S1A 1.497(5)
O1 S1B 1.545(6)
C26 H26 0.9500
C26 C25 1.389(11)
C26 C27 1.377(9)
C16 N2 1.386(8)
C16 C17 1.423(8)
C16 C21 1.424(8)
N2 C6 1.479(8)
C20 H20 0.9500
C20 C19 1.377(10)
C20 C21 1.364(10)
N3 C9 1.473(8)
C24 H24 0.9500
C24 C23 1.377(9)
C24 C25 1.384(10)
C1 H1A 0.9900
C1 H1B 0.9900
C1 C2 1.536(10)
N1 C3 1.470(9)
N1 C10 1.407(9)
C2 H2A 0.9900
C2 H2B 0.9900
C2 C3 1.531(11)
C3 H3A 0.9900
C3 H3B 0.9900
C15 H15 0.9500
C15 C10 1.400(11)
C15 C14 1.375(11)
C4 H4A 0.9900
C4 H4B 0.9900
C4 C5 1.541(9)
C17 H17 0.9500
C5 H5A 0.9900
C5 H5B 0.9900
C5 C6 1.541(9)
C19 H19 0.9500
C6 H6A 0.9900
C6 H6B 0.9900
C21 H21 0.9500
C7 H7A 0.9900
C7 H7B 0.9900
C7 C8 1.541(8)
C23 H23 0.9500
C8 H8A 0.9900
C8 H8B 0.9900
C8 C9 1.544(8)
C25 H25 0.9500
C9 H9A 0.9900
C9 H9B 0.9900
C27 H27 0.9500
C10 C11 1.403(10)
C11 H11 0.9500
C11 C12 1.396(13)
C12 H12 0.9500
C12 C13 1.371(16)
C13 H13 0.9500
C13 C14 1.373(14)
C14 H14 0.9500
S1A O2A 1.416(18)
S1A O3A 1.356(16)
S1A C28A 1.796(10)
C28A F1A 1.323(16)
C28A F2A 1.308(16)
C28A F3A 1.326(13)
S1B O2B 1.42(2)
S1B O3B 1.37(2)
S1B C28B 1.793(14)
C28B F1B 1.319(19)
C28B F2B 1.31(2)
C28B F3B 1.328(16)

loop_
_geom_torsion_atom_site_label_1
_geom_torsion_atom_site_label_2
_geom_torsion_atom_site_label_3
_geom_torsion_atom_site_label_4
_geom_torsion
Zr51 P51 C57 C58 39.2(5)
Zr51 P51 C51A C52A 44.8(16)
Zr51 P51 C51B C52B 50(3)
Zr51 P51 C54A C55A 44(2)
Zr51 P51 C54B C55B 48(4)
Zr51 N53 C59 C58 -95.9(5)
Zr51 N53 C72 C73 -13.6(8)
Zr51 N53 C72 C77 168.5(4)
Zr51 N51A C53A C52A -83.3(17)
Zr51 N51A C60A C61A -14.1(17)
Zr51 N51A C60A C65A 167.2(9)
Zr51 N51B C53B C52B -93(3)
Zr51 N51B C60B C61B -12(3)
Zr51 N51B C60B C65B 169.9(15)
Zr51 N52A C56A C55A -86(3)
Zr51 N52A C66A C67A -26(3)
Zr51 N52A C66A C71A 153.7(11)
Zr51 N52B C56B C55B -96(4)
Zr51 N52B C66B C67B 1(5)
Zr51 N52B C66B C71B 166(3)
P51 C57 C58 C59 -53.9(7)
P51 C51A C52A C53A -62(2)
P51 C51B C52B C53B -61(4)
P51 C54A C55A C56A -58(3)
P51 C54B C55B C56B -52(4)
O51 S51 C78 F51 62.6(8)
O51 S51 C78 F52 -178.4(6)
O51 S51 C78 F53 -59.0(10)
O52 S51 O51 Zr51 -69.7(8)
O52 S51 C78 F51 -55.6(9)
O52 S51 C78 F52 63.4(7)
O52 S51 C78 F53 -177.1(9)
O53 S51 O51 Zr51 67.9(9)
O53 S51 C78 F51 179.2(8)
O53 S51 C78 F52 -61.8(7)
O53 S51 C78 F53 57.7(11)
N53 C72 C73 C74 -176.9(6)
N53 C72 C77 C76 176.8(6)
C57 P51 C51A C52A -77.8(15)
C57 P51 C51B C52B -83(3)
C57 P51 C54A C55A 170.3(17)
C57 P51 C54B C55B 169(3)
C57 C58 C59 N53 85.9(7)
C59 N53 C72 C73 173.1(5)
C59 N53 C72 C77 -4.8(8)
N51A C60A C61A C62A -178.7(11)
N51A C60A C65A C64A 178.6(11)
C51A P51 C57 C58 158.5(8)
C51A C52A C53A N51A 80.6(19)
C53A N51A C60A C61A 170.1(11)
C53A N51A C60A C65A -8.6(18)
C60A N51A C53A C52A 92.9(17)
C60A C61A C62A C63A 0.0
C61A C60A C65A C64A 0.0
C61A C62A C63A C64A 0.0
C62A C63A C64A C65A 0.0
C63A C64A C65A C60A 0.0
C65A C60A C61A C62A 0.0
N51B C60B C61B C62B -178.4(19)
N51B C60B C65B C64B 178.4(19)
C51B P51 C57 C58 173.4(12)
C51B C52B C53B N51B 86(3)
C53B N51B C60B C61B 167(2)
C53B N51B C60B C65B -11(3)
C60B N51B C53B C52B 88(3)
C60B C61B C62B C63B 0.0
C61B C60B C65B C64B 0.0
C61B C62B C63B C64B 0.0
C62B C63B C64B C65B 0.0
C63B C64B C65B C60B 0.0
C65B C60B C61B C62B 0.0
N52A C66A C67A C68A -179.8(18)
N52A C66A C71A C70A 179.8(19)
C54A P51 C57 C58 -85.2(12)
C54A C55A C56A N52A 80(3)
C56A N52A C66A C67A 176.8(16)
C56A N52A C66A C71A -3(3)
C66A N52A C56A C55A 71(3)
C66A C67A C68A C69A 0.0
C67A C66A C71A C70A 0.0
C67A C68A C69A C70A 0.0
C68A C69A C70A C71A 0.0
C69A C70A C71A C66A 0.0
C71A C66A C67A C68A 0.0
N52B C66B C67B C68B 165(3)
N52B C66B C71B C70B -165(3)
C54B P51 C57 C58 -80.0(16)
C54B C55B C56B N52B 74(4)
C56B N52B C66B C67B 175(3)
C56B N52B C66B C71B -20(5)
C66B N52B C56B C55B 89(5)
C66B C67B C68B C69B 0.0
C67B C66B C71B C70B 0.0
C67B C68B C69B C70B 0.0
C68B C69B C70B C71B 0.0
C69B C70B C71B C66B 0.0
C71B C66B C67B C68B 0.0
C72 N53 C59 C58 78.5(7)
C72 C73 C74 C75 -0.5(10)
C73 C72 C77 C76 -1.1(9)
C73 C74 C75 C76 0.0(11)
C74 C75 C76 C77 -0.1(11)
C75 C76 C77 C72 0.7(10)
C77 C72 C73 C74 1.1(9)
C78 S51 O51 Zr51 -178.6(7)
Zr1 P1 C1 C2 -41.6(6)
Zr1 P1 C4 C5 -42.9(5)
Zr1 P1 C7 C8 -42.0(5)
Zr1 O1 S1A O2A 83.0(12)
Zr1 O1 S1A O3A -51.8(12)
Zr1 O1 S1A C28A -169.0(7)
Zr1 O1 S1B O2B 62.3(15)
Zr1 O1 S1B O3B -74.2(15)
Zr1 O1 S1B C28B 174.1(10)
Zr1 N2 C6 C5 89.6(6)
Zr1 N3 C9 C8 89.0(5)
Zr1 N1 C3 C2 89.1(7)
Zr1 N1 C10 C15 17.3(8)
Zr1 N1 C10 C11 -163.6(5)
P1 C1 C2 C3 56.8(8)
P1 C4 C5 C6 56.5(7)
P1 C7 C8 C9 56.0(6)
C22 N3 C9 C8 -81.3(7)
O1 S1A C28A F1A 61.0(9)
O1 S1A C28A F2A -54.6(12)
O1 S1A C28A F3A -179.2(11)
O1 S1B C28B F1B 47.6(16)
O1 S1B C28B F2B -67.8(15)
O1 S1B C28B F3B 168.9(17)
C16 N2 C6 C5 -77.9(7)
N2 C16 C17 C18 176.8(6)
N2 C16 C21 C20 -175.0(6)
N3 C22 C23 C24 178.3(6)
N3 C22 C27 C26 -177.0(7)
C1 P1 C4 C5 -166.7(5)
C1 P1 C7 C8 82.5(5)
C1 C2 C3 N1 -81.1(9)
N1 C10 C11 C12 -177.9(7)
C3 N1 C10 C15 -174.3(6)
C3 N1 C10 C11 4.9(10)
C15 C10 C11 C12 1.3(10)
C4 P1 C1 C2 81.7(6)
C4 P1 C7 C8 -166.1(4)
C4 C5 C6 N2 -79.8(7)
C17 C18 C19 C20 2.4(10)
C17 C16 N2 Zr1 -159.7(5)
C17 C16 N2 C6 6.7(9)
C17 C16 C21 C20 2.6(9)
C19 C18 C17 C16 -1.8(10)
C19 C20 C21 C16 -2.2(10)
C21 C16 N2 Zr1 17.8(7)
C21 C16 N2 C6 -175.9(5)
C21 C16 C17 C18 -0.6(9)
C21 C20 C19 C18 -0.4(10)
C7 P1 C1 C2 -165.4(6)
C7 P1 C4 C5 80.9(5)
C7 C8 C9 N3 -80.4(6)
C23 C22 N3 Zr1 -164.2(5)
C23 C22 N3 C9 5.2(8)
C23 C22 C27 C26 3.5(11)
C23 C24 C25 C26 0.8(13)
C25 C26 C27 C22 -2.7(14)
C25 C24 C23 C22 0.2(11)
C27 C22 N3 Zr1 16.4(8)
C27 C22 N3 C9 -174.3(6)
C27 C22 C23 C24 -2.3(10)
C27 C26 C25 C24 0.5(14)
C10 N1 C3 C2 -80.0(8)
C10 C15 C14 C13 0.3(13)
C10 C11 C12 C13 -1.2(12)
C11 C12 C13 C14 0.5(13)
C12 C13 C14 C15 -0.1(13)
C14 C15 C10 N1 178.3(7)
C14 C15 C10 C11 -0.9(11)
O2A S1A C28A F1A 175.4(13)
O2A S1A C28A F2A 59.8(16)
O2A S1A C28A F3A -64.8(15)
O3A S1A C28A F1A -61.7(15)
O3A S1A C28A F2A -177.3(13)
O3A S1A C28A F3A 58.1(15)
O2B S1B C28B F1B 178(2)
O2B S1B C28B F2B 63(3)
O2B S1B C28B F3B -60(2)
O3B S1B C28B F1B -62(2)
O3B S1B C28B F2B -177(2)
O3B S1B C28B F3B 60(2)
